data_7157860
loop_
_publ_author_name
'Samikannu, Ramesh'
'Sethuraman, Sankaranarayanan'
'Akula, Nagaraja'
'Radhakrishnan, Vignesh'
'Kamisetti, Srinivasarao'
'Banu, Shabana'
'Vetrichelvan, Muthalagu'
'Gupta, Anuradha'
'Li, Jianqing'
'Rampulla, Richard'
'Mathur, Arvind'

_publ_section_title
;
 Solvent-specific, DAST-mediated intramolecular Friedel-Crafts reaction:
 access to dibenzoxepine-fused spirooxindoles.
;
_journal_issue 8
_journal_name_full 'Organic &amp; biomolecular chemistry'
_journal_page_first 1760
_journal_page_last 1768
_journal_paper_doi 10.1039/d0ob02461a
_journal_volume 19
_journal_year 2021
_chemical_formula_moiety 'C23 H15 Cl F3 N O3'
_chemical_formula_sum 'C23 H15 Cl F3 N O3'
_chemical_formula_weight 445.81
_chemical_name_common Compound-3f
_chemical_name_systematic 2-Chloro-8-methoxy-6'-(trifluoromethyl)-6H-spiro[dibenzo[b,e]oxepine-11,3'-indolin]-2'-one
_space_group_crystal_system triclinic
_space_group_IT_number 2
_space_group_name_Hall '-P 1'
_space_group_name_H-M_alt 'P -1'
_atom_sites_solution_hydrogens geom
_atom_sites_solution_primary direct
_atom_sites_solution_secondary difmap
_audit_creation_date 2020-07-15
_audit_creation_method
;
Olex2 1.3
(compiled 2020.06.28 svn.raecde09e for OlexSys, GUI svn.r6132)
;
_audit_update_record
;
2020-07-15 deposited with the CCDC.	2021-01-28 downloaded from the CCDC.
;
_cell_angle_alpha 111.955(2)
_cell_angle_beta 97.653(2)
_cell_angle_gamma 98.734(2)
_cell_formula_units_Z 2
_cell_length_a 7.8400(4)
_cell_length_b 11.8374(6)
_cell_length_c 11.9176(6)
_cell_measurement_reflns_used 9965
_cell_measurement_temperature 296(2)
_cell_measurement_theta_max 65.19
_cell_measurement_theta_min 4.09
_cell_volume 991.91(9)
_computing_cell_refinement 'SAINT V8.38A (?, 2016)'
_computing_data_reduction 'SAINT V8.38A (?, 2016)'
_computing_molecular_graphics 'Olex2 1.3 (Dolomanov et al., 2009)'
_computing_publication_material 'Olex2 1.3 (Dolomanov et al., 2009)'
_computing_structure_refinement 'XL  (Sheldrick, 2008)'
_computing_structure_solution 'ShelXT (Sheldrick, 2015)'
_diffrn_ambient_temperature 296.15
_diffrn_detector 'Bruker APEX II area detector'
_diffrn_detector_area_resol_mean 7.9
_diffrn_detector_type 'CCD area detector'
_diffrn_measured_fraction_theta_full 0.974
_diffrn_measured_fraction_theta_max 0.974
_diffrn_measurement_device 'three-circle diffractometer'
_diffrn_measurement_device_type 'Bruker APEX-II CCD'
_diffrn_measurement_method '\w and \f scans'
_diffrn_radiation_monochromator 'mirror optics'
_diffrn_radiation_probe x-ray
_diffrn_radiation_type CuK\a
_diffrn_radiation_wavelength 1.54178
_diffrn_reflns_av_R_equivalents 0.0485
_diffrn_reflns_av_unetI/netI 0.0239
_diffrn_reflns_limit_h_max 9
_diffrn_reflns_limit_h_min -9
_diffrn_reflns_limit_k_max 13
_diffrn_reflns_limit_k_min -13
_diffrn_reflns_limit_l_max 14
_diffrn_reflns_limit_l_min -14
_diffrn_reflns_number 28674
_diffrn_reflns_theta_full 65.19
_diffrn_reflns_theta_max 65.19
_diffrn_reflns_theta_min 4.09
_diffrn_source 'microfocus sealed X-ray tube'
_diffrn_source_type 'Incoatec I\ms'
_exptl_absorpt_coefficient_mu 2.197
_exptl_absorpt_correction_T_max 0.7526
_exptl_absorpt_correction_T_min 0.4460
_exptl_absorpt_correction_type multi-scan
_exptl_absorpt_process_details
'SADABS-2016/2 (Bruker,2016/2) was used for absorption correction. wR2(int) was 0.1491 before and 0.0633 after correction. The Ratio of minimum to maximum transmission is 0.5926. The \l/2 correction factor is Not present.'
_exptl_crystal_colour 'clear light colourless'
_exptl_crystal_colour_lustre clear
_exptl_crystal_colour_modifier light
_exptl_crystal_colour_primary colourless
_exptl_crystal_density_diffrn 1.493
_exptl_crystal_density_method 'not measured'
_exptl_crystal_description block
_exptl_crystal_F_000 456
_exptl_crystal_recrystallization_method 'obtained from clear solution of methanol by solvent evaporation at RT'
_exptl_crystal_size_max 0.25
_exptl_crystal_size_mid 0.15
_exptl_crystal_size_min 0.1
_refine_diff_density_max 0.302
_refine_diff_density_min -0.265
_refine_diff_density_rms 0.046
_refine_ls_extinction_method none
_refine_ls_goodness_of_fit_ref 1.096
_refine_ls_hydrogen_treatment constr
_refine_ls_matrix_type full
_refine_ls_number_parameters 308
_refine_ls_number_reflns 3296
_refine_ls_number_restraints 0
_refine_ls_restrained_S_all 1.096
_refine_ls_R_factor_all 0.0452
_refine_ls_R_factor_gt 0.0437
_refine_ls_shift/su_max 0.000
_refine_ls_shift/su_mean 0.000
_refine_ls_structure_factor_coef Fsqd
_refine_ls_weighting_details 'calc w=1/[\s^2^(Fo^2^)+(0.0686P)^2^+0.3161P] where P=(Fo^2^+2Fc^2^)/3'
_refine_ls_weighting_scheme calc
_refine_ls_wR_factor_gt 0.1213
_refine_ls_wR_factor_ref 0.1233
_reflns_number_gt 3146
_reflns_number_total 3296
_reflns_threshold_expression >2sigma(I)
_cod_data_source_file d0ob02461a2.cif
_cod_data_source_block Compound-3f
_cod_depositor_comments 'Adding full bibliography for 7157860.cif.'
_cod_database_code 7157860
_shelx_shelxl_version_number 2016/6
_olex2_refinement_description
;
1. Fixed Uiso
 At 1.2 times of:
  All C(H) groups, All C(H,H) groups, All N(H) groups
 At 1.5 times of:
  All C(H,H,H) groups
2. Others
 Fixed Sof: F1B(0.5) F2B(0.5) F3B(0.5) F1A(0.5) F2A(0.5) F3A(0.5)
3.a Secondary CH2 refined with riding coordinates:
 C11(H11A,H11B)
3.b Aromatic/amide H refined with riding coordinates:
 N1(H1), C3(H3), C4(H4), C7(H7), C12(H12), C14(H14), C15(H15), C19(H19),
 C20(H20), C22(H22)
3.c Idealised Me refined as rotating group:
 C1(H1A,H1B,H1C)
;
_olex2_exptl_crystal_mounting_method 'mounted on nylon cryoloop with paratone oil'
_olex2_submission_special_instructions 'No special instructions were received'

loop_
_space_group_symop_id
_space_group_symop_operation_xyz
1 'x, y, z'
2 '-x, -y, -z'

loop_
_atom_site_label
_atom_site_type_symbol
_atom_site_fract_x
_atom_site_fract_y
_atom_site_fract_z
_atom_site_U_iso_or_equiv
_atom_site_adp_type
_atom_site_occupancy
_atom_site_symmetry_multiplicity
_atom_site_calc_flag
_atom_site_refinement_flags
_atom_site_disorder_assembly
_atom_site_disorder_group
Cl1 Cl 0.70679(9) 0.60496(6) 0.60758(6) 0.0769(2) Uani 1 1 d . . .
O1 O 0.2333(2) 0.05848(17) 1.08499(14) 0.0700(4) Uani 1 1 d . . .
O2 O 0.72202(19) 0.41187(13) 0.99341(12) 0.0574(4) Uani 1 1 d . . .
O3 O 0.61978(15) 0.11450(11) 0.66028(10) 0.0426(3) Uani 1 1 d . . .
N1 N 0.35652(18) 0.10569(13) 0.54482(12) 0.0393(3) Uani 1 1 d . . .
H1 H 0.3542 0.0398 0.4806 0.047 Uiso 1 1 calc R . .
C1 C 0.3536(3) 0.0746(2) 1.1926(2) 0.0653(6) Uani 1 1 d . . .
H1A H 0.4501 0.0363 1.1690 0.098 Uiso 1 1 calc R . .
H1B H 0.2946 0.0362 1.2391 0.098 Uiso 1 1 calc R . .
H1C H 0.3977 0.1621 1.2424 0.098 Uiso 1 1 calc R . .
C2 C 0.2912(3) 0.11123(18) 1.00908(17) 0.0481(4) Uani 1 1 d . . .
C3 C 0.1652(3) 0.10517(19) 0.91304(17) 0.0506(4) Uani 1 1 d . . .
H3 H 0.0488 0.0651 0.9020 0.061 Uiso 1 1 calc R . .
C4 C 0.2119(2) 0.15852(17) 0.83351(15) 0.0428(4) Uani 1 1 d . . .
H4 H 0.1252 0.1547 0.7700 0.051 Uiso 1 1 calc R . .
C5 C 0.3854(2) 0.21810(15) 0.84531(14) 0.0363(4) Uani 1 1 d . . .
C6 C 0.5116(2) 0.22107(16) 0.94157(15) 0.0411(4) Uani 1 1 d . . .
C7 C 0.4636(2) 0.16960(18) 1.02370(16) 0.0463(4) Uani 1 1 d . . .
H7 H 0.5485 0.1747 1.0888 0.056 Uiso 1 1 calc R . .
C8 C 0.4342(2) 0.26547(14) 0.74642(14) 0.0335(3) Uani 1 1 d . . .
C9 C 0.5773(2) 0.38643(15) 0.78581(15) 0.0361(4) Uani 1 1 d . . .
C10 C 0.7004(2) 0.44897(17) 0.89746(16) 0.0437(4) Uani 1 1 d . . .
C11 C 0.7002(2) 0.2809(2) 0.95966(18) 0.0524(5) Uani 1 1 d . . .
H11A H 0.7706 0.2660 1.0240 0.063 Uiso 1 1 calc R . .
H11B H 0.7416 0.2438 0.8838 0.063 Uiso 1 1 calc R . .
C12 C 0.5836(2) 0.43770(16) 0.69799(16) 0.0423(4) Uani 1 1 d . . .
H12 H 0.5065 0.3969 0.6215 0.051 Uiso 1 1 calc R . .
C13 C 0.7010(2) 0.54729(17) 0.72153(19) 0.0481(4) Uani 1 1 d . . .
C14 C 0.8166(3) 0.61039(18) 0.8338(2) 0.0529(5) Uani 1 1 d . . .
H14 H 0.8938 0.6853 0.8503 0.063 Uiso 1 1 calc R . .
C15 C 0.8158(2) 0.56105(18) 0.91998(18) 0.0530(5) Uani 1 1 d . . .
H15 H 0.8940 0.6029 0.9959 0.064 Uiso 1 1 calc R . .
C16 C 0.2671(2) 0.27410(14) 0.67129(14) 0.0334(3) Uani 1 1 d . . .
C17 C 0.2263(2) 0.17550(14) 0.55549(14) 0.0343(3) Uani 1 1 d . . .
C18 C 0.4867(2) 0.15385(14) 0.64735(14) 0.0339(3) Uani 1 1 d . . .
C19 C 0.1609(2) 0.35829(16) 0.70154(15) 0.0416(4) Uani 1 1 d . . .
H19 H 0.1879 0.4247 0.7787 0.050 Uiso 1 1 calc R . .
C20 C 0.0119(2) 0.34253(18) 0.61475(17) 0.0471(4) Uani 1 1 d . . .
H20 H -0.0612 0.3990 0.6336 0.057 Uiso 1 1 calc R . .
C21 C -0.0278(2) 0.24301(17) 0.50048(16) 0.0425(4) Uani 1 1 d . . .
C22 C 0.0785(2) 0.15747(16) 0.46860(15) 0.0398(4) Uani 1 1 d . . .
H22 H 0.0513 0.0906 0.3918 0.048 Uiso 1 1 calc R . .
C23 C -0.1881(3) 0.2275(2) 0.40744(19) 0.0574(5) Uani 1 1 d . . .
F1B F -0.1893(11) 0.3344(6) 0.3930(9) 0.132(3) Uani 0.50 1 d P . .
F2B F -0.3326(4) 0.2075(13) 0.4406(7) 0.128(2) Uani 0.50 1 d P . .
F3B F -0.1940(12) 0.1541(11) 0.2981(5) 0.153(5) Uani 0.50 1 d P . .
F1A F -0.1568(8) 0.2162(10) 0.3034(5) 0.109(3) Uani 0.50 1 d P . .
F2A F -0.2779(10) 0.3092(8) 0.4399(6) 0.121(3) Uani 0.50 1 d P . .
F3A F -0.2981(7) 0.1155(5) 0.3771(7) 0.0999(15) Uani 0.50 1 d P . .

loop_
_atom_site_aniso_label
_atom_site_aniso_U_11
_atom_site_aniso_U_22
_atom_site_aniso_U_33
_atom_site_aniso_U_23
_atom_site_aniso_U_13
_atom_site_aniso_U_12
Cl1 0.0817(4) 0.0707(4) 0.0874(4) 0.0511(3) 0.0101(3) -0.0012(3)
O1 0.0626(9) 0.0958(12) 0.0630(9) 0.0530(9) 0.0068(7) 0.0000(8)
O2 0.0570(8) 0.0598(8) 0.0380(7) 0.0148(6) -0.0073(6) -0.0098(6)
O3 0.0443(7) 0.0444(7) 0.0372(6) 0.0114(5) 0.0051(5) 0.0198(5)
N1 0.0431(7) 0.0356(7) 0.0302(7) 0.0027(5) 0.0029(5) 0.0146(6)
C1 0.0766(15) 0.0820(15) 0.0527(12) 0.0404(11) 0.0154(10) 0.0248(12)
C2 0.0534(10) 0.0515(10) 0.0424(9) 0.0227(8) 0.0106(8) 0.0090(8)
C3 0.0442(10) 0.0559(11) 0.0467(10) 0.0214(9) 0.0045(8) -0.0010(8)
C4 0.0409(9) 0.0456(9) 0.0350(8) 0.0135(7) 0.0003(7) 0.0031(7)
C5 0.0394(8) 0.0343(8) 0.0298(7) 0.0071(6) 0.0048(6) 0.0095(7)
C6 0.0404(9) 0.0439(9) 0.0358(8) 0.0134(7) 0.0043(7) 0.0106(7)
C7 0.0461(10) 0.0526(10) 0.0385(9) 0.0191(8) 0.0014(7) 0.0106(8)
C8 0.0328(8) 0.0326(8) 0.0294(7) 0.0069(6) 0.0027(6) 0.0086(6)
C9 0.0334(8) 0.0322(8) 0.0367(8) 0.0064(6) 0.0076(6) 0.0090(6)
C10 0.0392(9) 0.0430(9) 0.0391(9) 0.0080(7) 0.0055(7) 0.0055(7)
C11 0.0409(10) 0.0663(12) 0.0502(10) 0.0288(9) -0.0017(8) 0.0079(8)
C12 0.0400(9) 0.0400(9) 0.0431(9) 0.0129(7) 0.0069(7) 0.0091(7)
C13 0.0459(10) 0.0410(10) 0.0610(11) 0.0218(9) 0.0152(8) 0.0125(8)
C14 0.0448(10) 0.0385(9) 0.0656(12) 0.0136(9) 0.0098(9) 0.0015(8)
C15 0.0440(10) 0.0455(10) 0.0508(10) 0.0063(8) 0.0006(8) -0.0013(8)
C16 0.0329(8) 0.0336(8) 0.0308(7) 0.0102(6) 0.0054(6) 0.0074(6)
C17 0.0350(8) 0.0332(8) 0.0324(8) 0.0106(6) 0.0060(6) 0.0083(6)
C18 0.0375(8) 0.0325(8) 0.0311(7) 0.0114(6) 0.0063(6) 0.0098(6)
C19 0.0401(9) 0.0396(9) 0.0372(8) 0.0061(7) 0.0057(7) 0.0126(7)
C20 0.0401(9) 0.0491(10) 0.0492(10) 0.0134(8) 0.0076(8) 0.0194(8)
C21 0.0343(8) 0.0488(10) 0.0419(9) 0.0164(8) 0.0038(7) 0.0108(7)
C22 0.0397(8) 0.0397(9) 0.0316(8) 0.0076(7) 0.0022(6) 0.0071(7)
C23 0.0447(11) 0.0701(14) 0.0518(12) 0.0195(10) -0.0002(8) 0.0182(10)
F1B 0.117(5) 0.123(5) 0.156(7) 0.079(5) -0.043(4) 0.031(4)
F2B 0.0356(16) 0.257(8) 0.114(4) 0.105(6) 0.0048(19) 0.018(4)
F3B 0.133(7) 0.188(7) 0.059(3) -0.045(4) -0.044(4) 0.113(6)
F1A 0.061(2) 0.219(10) 0.068(4) 0.089(6) 0.002(2) 0.018(4)
F2A 0.098(4) 0.126(5) 0.089(3) -0.019(3) -0.033(3) 0.088(4)
F3A 0.060(2) 0.088(2) 0.128(4) 0.055(2) -0.047(2) -0.0265(19)

loop_
_atom_type_symbol
_atom_type_description
_atom_type_scat_dispersion_real
_atom_type_scat_dispersion_imag
_atom_type_scat_source
C C 0.0181 0.0091 'International Tables Vol C Tables 4.2.6.8 and 6.1.1.4'
H H 0.0000 0.0000 'International Tables Vol C Tables 4.2.6.8 and 6.1.1.4'
Cl Cl 0.3639 0.7018 'International Tables Vol C Tables 4.2.6.8 and 6.1.1.4'
F F 0.0727 0.0534 'International Tables Vol C Tables 4.2.6.8 and 6.1.1.4'
N N 0.0311 0.0180 'International Tables Vol C Tables 4.2.6.8 and 6.1.1.4'
O O 0.0492 0.0322 'International Tables Vol C Tables 4.2.6.8 and 6.1.1.4'

loop_
_geom_angle_atom_site_label_1
_geom_angle_atom_site_label_2
_geom_angle_atom_site_label_3
_geom_angle
_geom_angle_site_symmetry_1
_geom_angle_site_symmetry_3
_geom_angle_publ_flag
C2 O1 C1 118.17(17) . . ?
C10 O2 C11 115.90(14) . . ?
C17 N1 H1 124.0 . . ?
C18 N1 H1 124.0 . . ?
C18 N1 C17 112.09(13) . . ?
O1 C1 H1A 109.5 . . ?
O1 C1 H1B 109.5 . . ?
O1 C1 H1C 109.5 . . ?
H1A C1 H1B 109.5 . . ?
H1A C1 H1C 109.5 . . ?
H1B C1 H1C 109.5 . . ?
O1 C2 C3 116.25(17) . . ?
O1 C2 C7 124.26(17) . . ?
C7 C2 C3 119.49(17) . . ?
C2 C3 H3 120.0 . . ?
C4 C3 C2 120.00(17) . . ?
C4 C3 H3 120.0 . . ?
C3 C4 H4 119.0 . . ?
C3 C4 C5 122.06(16) . . ?
C5 C4 H4 119.0 . . ?
C4 C5 C6 117.07(15) . . ?
C4 C5 C8 119.98(14) . . ?
C6 C5 C8 122.66(14) . . ?
C5 C6 C11 120.63(16) . . ?
C7 C6 C5 120.83(16) . . ?
C7 C6 C11 118.54(15) . . ?
C2 C7 C6 120.52(16) . . ?
C2 C7 H7 119.7 . . ?
C6 C7 H7 119.7 . . ?
C5 C8 C9 119.60(13) . . ?
C5 C8 C18 105.35(12) . . ?
C9 C8 C18 110.16(12) . . ?
C16 C8 C5 109.55(12) . . ?
C16 C8 C9 109.79(13) . . ?
C16 C8 C18 100.66(11) . . ?
C10 C9 C8 127.90(15) . . ?
C12 C9 C8 115.37(14) . . ?
C12 C9 C10 116.73(15) . . ?
O2 C10 C9 126.19(16) . . ?
O2 C10 C15 113.47(16) . . ?
C9 C10 C15 120.33(17) . . ?
O2 C11 C6 110.86(16) . . ?
O2 C11 H11A 109.5 . . ?
O2 C11 H11B 109.5 . . ?
C6 C11 H11A 109.5 . . ?
C6 C11 H11B 109.5 . . ?
H11A C11 H11B 108.1 . . ?
C9 C12 H12 119.1 . . ?
C13 C12 C9 121.80(17) . . ?
C13 C12 H12 119.1 . . ?
C12 C13 Cl1 119.88(15) . . ?
C14 C13 Cl1 119.37(15) . . ?
C14 C13 C12 120.74(18) . . ?
C13 C14 H14 120.7 . . ?
C15 C14 C13 118.62(17) . . ?
C15 C14 H14 120.7 . . ?
C10 C15 H15 119.2 . . ?
C14 C15 C10 121.69(18) . . ?
C14 C15 H15 119.2 . . ?
C17 C16 C8 109.05(13) . . ?
C19 C16 C8 130.74(14) . . ?
C19 C16 C17 120.21(14) . . ?
C16 C17 N1 109.67(13) . . ?
C22 C17 N1 128.37(14) . . ?
C22 C17 C16 121.95(14) . . ?
O3 C18 N1 125.52(14) . . ?
O3 C18 C8 126.31(14) . . ?
N1 C18 C8 108.15(12) . . ?
C16 C19 H19 120.6 . . ?
C16 C19 C20 118.79(15) . . ?
C20 C19 H19 120.6 . . ?
C19 C20 H20 119.9 . . ?
C21 C20 C19 120.18(16) . . ?
C21 C20 H20 119.9 . . ?
C20 C21 C22 121.64(15) . . ?
C20 C21 C23 119.68(16) . . ?
C22 C21 C23 118.68(16) . . ?
C17 C22 C21 117.22(15) . . ?
C17 C22 H22 121.4 . . ?
C21 C22 H22 121.4 . . ?
F1B C23 C21 110.2(3) . . ?
F1B C23 F3A 139.2(3) . . ?
F2B C23 C21 114.2(2) . . ?
F2B C23 F1B 102.5(5) . . ?
F2B C23 F3A 52.6(4) . . ?
F3B C23 C21 115.8(3) . . ?
F3B C23 F1B 100.6(5) . . ?
F3B C23 F2B 111.7(5) . . ?
F3B C23 F1A 33.5(5) . . ?
F3B C23 F3A 68.5(5) . . ?
F1A C23 C21 113.8(3) . . ?
F1A C23 F1B 70.0(5) . . ?
F1A C23 F2B 130.8(4) . . ?
F1A C23 F3A 100.7(4) . . ?
F2A C23 C21 116.2(2) . . ?
F2A C23 F1B 46.3(4) . . ?
F2A C23 F2B 57.8(4) . . ?
F2A C23 F3B 125.7(4) . . ?
F2A C23 F1A 108.2(5) . . ?
F2A C23 F3A 106.9(5) . . ?
F3A C23 C21 109.8(2) . . ?
C23 F1B F1A 52.4(3) . . ?
F2A F1B C23 62.5(4) . . ?
F2A F1B F1A 106.6(6) . . ?
F2A F2B C23 60.7(3) . . ?
F3A F2B C23 67.7(4) . . ?
F3A F2B F2A 123.6(5) . . ?
C23 F3B F3A 58.9(4) . . ?
F1A F3B C23 73.3(7) . . ?
F1A F3B F3A 129.5(9) . . ?
C23 F1A F1B 57.6(4) . . ?
F3B F1A C23 73.2(7) . . ?
F3B F1A F1B 125.2(9) . . ?
F1B F2A C23 71.2(4) . . ?
F1B F2A F2B 129.9(7) . . ?
F2B F2A C23 61.5(3) . . ?
C23 F3A F3B 52.5(3) . . ?
F2B F3A C23 59.7(3) . . ?
F2B F3A F3B 104.0(4) . . ?

loop_
_geom_bond_atom_site_label_1
_geom_bond_atom_site_label_2
_geom_bond_distance
_geom_bond_site_symmetry_2
_geom_bond_publ_flag
Cl1 C13 1.736(2) . ?
O1 C1 1.418(3) . ?
O1 C2 1.364(2) . ?
O2 C10 1.370(2) . ?
O2 C11 1.425(3) . ?
O3 C18 1.2198(19) . ?
N1 H1 0.8600 . ?
N1 C17 1.398(2) . ?
N1 C18 1.353(2) . ?
C1 H1A 0.9600 . ?
C1 H1B 0.9600 . ?
C1 H1C 0.9600 . ?
C2 C3 1.381(3) . ?
C2 C7 1.377(3) . ?
C3 H3 0.9300 . ?
C3 C4 1.379(3) . ?
C4 H4 0.9300 . ?
C4 C5 1.396(2) . ?
C5 C6 1.398(2) . ?
C5 C8 1.549(2) . ?
C6 C7 1.395(3) . ?
C6 C11 1.489(3) . ?
C7 H7 0.9300 . ?
C8 C9 1.549(2) . ?
C8 C16 1.525(2) . ?
C8 C18 1.561(2) . ?
C9 C10 1.398(2) . ?
C9 C12 1.395(2) . ?
C10 C15 1.398(3) . ?
C11 H11A 0.9700 . ?
C11 H11B 0.9700 . ?
C12 H12 0.9300 . ?
C12 C13 1.380(3) . ?
C13 C14 1.376(3) . ?
C14 H14 0.9300 . ?
C14 C15 1.359(3) . ?
C15 H15 0.9300 . ?
C16 C17 1.391(2) . ?
C16 C19 1.371(2) . ?
C17 C22 1.379(2) . ?
C19 H19 0.9300 . ?
C19 C20 1.392(2) . ?
C20 H20 0.9300 . ?
C20 C21 1.384(3) . ?
C21 C22 1.384(2) . ?
C21 C23 1.500(2) . ?
C22 H22 0.9300 . ?
C23 F1B 1.341(6) . ?
C23 F2B 1.266(4) . ?
C23 F3B 1.257(6) . ?
C23 F1A 1.258(5) . ?
C23 F2A 1.256(4) . ?
C23 F3A 1.357(4) . ?
F1B F1A 1.491(10) . ?
F1B F2A 1.025(8) . ?
F2B F2A 1.218(8) . ?
F2B F3A 1.165(8) . ?
F3B F1A 0.725(12) . ?
F3B F3A 1.474(10) . ?

loop_
_geom_torsion_atom_site_label_1
_geom_torsion_atom_site_label_2
_geom_torsion_atom_site_label_3
_geom_torsion_atom_site_label_4
_geom_torsion
_geom_torsion_site_symmetry_1
_geom_torsion_site_symmetry_2
_geom_torsion_site_symmetry_3
_geom_torsion_site_symmetry_4
_geom_torsion_publ_flag
Cl1 C13 C14 C15 -177.10(15) . . . . ?
O1 C2 C3 C4 178.63(18) . . . . ?
O1 C2 C7 C6 179.95(18) . . . . ?
O2 C10 C15 C14 178.15(17) . . . . ?
N1 C17 C22 C21 -177.71(16) . . . . ?
C1 O1 C2 C3 -173.1(2) . . . . ?
C1 O1 C2 C7 6.2(3) . . . . ?
C2 C3 C4 C5 0.9(3) . . . . ?
C3 C2 C7 C6 -0.8(3) . . . . ?
C3 C4 C5 C6 0.3(3) . . . . ?
C3 C4 C5 C8 174.22(16) . . . . ?
C4 C5 C6 C7 -1.8(2) . . . . ?
C4 C5 C6 C11 179.02(16) . . . . ?
C4 C5 C8 C9 145.79(15) . . . . ?
C4 C5 C8 C16 17.85(19) . . . . ?
C4 C5 C8 C18 -89.67(17) . . . . ?
C5 C6 C7 C2 2.1(3) . . . . ?
C5 C6 C11 O2 65.7(2) . . . . ?
C5 C8 C9 C10 14.9(2) . . . . ?
C5 C8 C9 C12 -165.57(13) . . . . ?
C5 C8 C16 C17 -105.25(14) . . . . ?
C5 C8 C16 C19 73.9(2) . . . . ?
C5 C8 C18 O3 -70.78(19) . . . . ?
C5 C8 C18 N1 107.72(14) . . . . ?
C6 C5 C8 C9 -40.7(2) . . . . ?
C6 C5 C8 C16 -168.62(15) . . . . ?
C6 C5 C8 C18 83.86(17) . . . . ?
C7 C2 C3 C4 -0.7(3) . . . . ?
C7 C6 C11 O2 -113.50(18) . . . . ?
C8 C5 C6 C7 -175.52(15) . . . . ?
C8 C5 C6 C11 5.3(2) . . . . ?
C8 C9 C10 O2 2.5(3) . . . . ?
C8 C9 C10 C15 -177.04(16) . . . . ?
C8 C9 C12 C13 178.14(15) . . . . ?
C8 C16 C17 N1 -2.98(18) . . . . ?
C8 C16 C17 C22 178.21(15) . . . . ?
C8 C16 C19 C20 -178.66(17) . . . . ?
C9 C8 C16 C17 121.53(14) . . . . ?
C9 C8 C16 C19 -59.3(2) . . . . ?
C9 C8 C18 O3 59.5(2) . . . . ?
C9 C8 C18 N1 -122.01(14) . . . . ?
C9 C10 C15 C14 -2.2(3) . . . . ?
C9 C12 C13 Cl1 178.45(13) . . . . ?
C9 C12 C13 C14 -0.2(3) . . . . ?
C10 O2 C11 C6 -87.09(19) . . . . ?
C10 C9 C12 C13 -2.3(2) . . . . ?
C11 O2 C10 C9 37.2(2) . . . . ?
C11 O2 C10 C15 -143.18(17) . . . . ?
C11 C6 C7 C2 -178.75(18) . . . . ?
C12 C9 C10 O2 -176.98(16) . . . . ?
C12 C9 C10 C15 3.5(2) . . . . ?
C12 C13 C14 C15 1.6(3) . . . . ?
C13 C14 C15 C10 -0.4(3) . . . . ?
C16 C8 C9 C10 142.75(16) . . . . ?
C16 C8 C9 C12 -37.74(18) . . . . ?
C16 C8 C18 O3 175.35(16) . . . . ?
C16 C8 C18 N1 -6.15(16) . . . . ?
C16 C17 C22 C21 0.9(2) . . . . ?
C16 C19 C20 C21 0.3(3) . . . . ?
C17 N1 C18 O3 -176.55(15) . . . . ?
C17 N1 C18 C8 4.93(18) . . . . ?
C17 C16 C19 C20 0.4(3) . . . . ?
C18 N1 C17 C16 -1.33(19) . . . . ?
C18 N1 C17 C22 177.39(16) . . . . ?
C18 C8 C9 C10 -107.28(18) . . . . ?
C18 C8 C9 C12 72.23(17) . . . . ?
C18 C8 C16 C17 5.40(16) . . . . ?
C18 C8 C16 C19 -175.46(17) . . . . ?
C19 C16 C17 N1 177.78(15) . . . . ?
C19 C16 C17 C22 -1.0(2) . . . . ?
C19 C20 C21 C22 -0.5(3) . . . . ?
C19 C20 C21 C23 -179.63(18) . . . . ?
C20 C21 C22 C17 -0.1(3) . . . . ?
C20 C21 C23 F1B 51.0(6) . . . . ?
C20 C21 C23 F2B -63.8(8) . . . . ?
C20 C21 C23 F3B 164.2(8) . . . . ?
C20 C21 C23 F1A 127.3(6) . . . . ?
C20 C21 C23 F2A 0.7(8) . . . . ?
C20 C21 C23 F3A -120.7(5) . . . . ?
C21 C23 F1B F1A 108.8(4) . . . . ?
C21 C23 F1B F2A -107.4(4) . . . . ?
C21 C23 F2B F2A 106.7(3) . . . . ?
C21 C23 F2B F3A -97.1(3) . . . . ?
C21 C23 F3B F1A -94.6(10) . . . . ?
C21 C23 F3B F3A 102.3(3) . . . . ?
C21 C23 F1A F1B -103.9(4) . . . . ?
C21 C23 F1A F3B 101.3(9) . . . . ?
C21 C23 F2A F1B 93.6(5) . . . . ?
C21 C23 F2A F2B -103.4(3) . . . . ?
C21 C23 F3A F2B 105.9(3) . . . . ?
C21 C23 F3A F3B -110.8(4) . . . . ?
C22 C21 C23 F1B -128.2(6) . . . . ?
C22 C21 C23 F2B 117.1(7) . . . . ?
C22 C21 C23 F3B -14.9(8) . . . . ?
C22 C21 C23 F1A -51.9(6) . . . . ?
C22 C21 C23 F2A -178.4(7) . . . . ?
C22 C21 C23 F3A 60.1(5) . . . . ?
C23 C21 C22 C17 179.03(17) . . . . ?
C23 F1B F1A F3B 30.0(12) . . . . ?
C23 F1B F2A F2B -19.5(6) . . . . ?
C23 F2B F2A F1B 21.1(7) . . . . ?
C23 F2B F3A F3B -29.3(3) . . . . ?
C23 F3B F1A F1B -26.2(10) . . . . ?
C23 F3B F3A F2B 32.1(4) . . . . ?
F1B C23 F2B F2A -12.5(5) . . . . ?
F1B C23 F2B F3A 143.7(4) . . . . ?
F1B C23 F3B F1A 24.1(10) . . . . ?
F1B C23 F3B F3A -139.0(4) . . . . ?
F1B C23 F1A F3B -154.8(10) . . . . ?
F1B C23 F2A F2B 163.1(6) . . . . ?
F1B C23 F3A F2B -62.1(8) . . . . ?
F1B C23 F3A F3B 81.1(8) . . . . ?
F2B C23 F1B F1A -129.2(4) . . . . ?
F2B C23 F1B F2A 14.6(6) . . . . ?
F2B C23 F3B F1A 132.3(10) . . . . ?
F2B C23 F3B F3A -30.8(4) . . . . ?
F2B C23 F1A F1B 89.5(7) . . . . ?
F2B C23 F1A F3B -65.3(13) . . . . ?
F2B C23 F2A F1B -163.1(6) . . . . ?
F2B C23 F3A F3B 143.3(4) . . . . ?
F3B C23 F1B F1A -13.9(6) . . . . ?
F3B C23 F1B F2A 129.9(6) . . . . ?
F3B C23 F2B F2A -119.4(5) . . . . ?
F3B C23 F2B F3A 36.8(5) . . . . ?
F3B C23 F1A F1B 154.8(10) . . . . ?
F3B C23 F2A F1B -68.1(8) . . . . ?
F3B C23 F2A F2B 95.0(7) . . . . ?
F3B C23 F3A F2B -143.3(4) . . . . ?
F1A C23 F1B F2A 143.8(6) . . . . ?
F1A C23 F2B F2A -86.7(8) . . . . ?
F1A C23 F2B F3A 69.5(7) . . . . ?
F1A C23 F3B F3A -163.0(10) . . . . ?
F1A C23 F2A F1B -35.7(6) . . . . ?
F1A C23 F2A F2B 127.3(5) . . . . ?
F1A C23 F3A F2B -133.8(5) . . . . ?
F1A C23 F3A F3B 9.4(6) . . . . ?
F1A F1B F2A C23 29.2(4) . . . . ?
F1A F1B F2A F2B 9.7(9) . . . . ?
F1A F3B F3A C23 -21.3(13) . . . . ?
F1A F3B F3A F2B 10.9(15) . . . . ?
F2A C23 F1B F1A -143.8(6) . . . . ?
F2A C23 F2B F3A 156.2(4) . . . . ?
F2A C23 F3B F1A 67.1(12) . . . . ?
F2A C23 F3B F3A -95.9(7) . . . . ?
F2A C23 F1A F1B 26.7(4) . . . . ?
F2A C23 F1A F3B -128.0(10) . . . . ?
F2A C23 F3A F2B -20.9(4) . . . . ?
F2A C23 F3A F3B 122.4(5) . . . . ?
F2A F1B F1A C23 -33.1(5) . . . . ?
F2A F1B F1A F3B -3.2(15) . . . . ?
F2A F2B F3A C23 25.0(4) . . . . ?
F2A F2B F3A F3B -4.3(6) . . . . ?
F3A C23 F1B F1A -83.2(7) . . . . ?
F3A C23 F1B F2A 60.6(9) . . . . ?
F3A C23 F2B F2A -156.2(4) . . . . ?
F3A C23 F3B F1A 163.0(10) . . . . ?
F3A C23 F1A F1B 138.7(4) . . . . ?
F3A C23 F1A F3B -16.1(10) . . . . ?
F3A C23 F2A F1B -143.5(5) . . . . ?
F3A C23 F2A F2B 19.6(4) . . . . ?
F3A F2B F2A C23 -26.6(4) . . . . ?
F3A F2B F2A F1B -5.5(10) . . . . ?
F3A F3B F1A C23 18.9(11) . . . . ?
F3A F3B F1A F1B -7(2) . . . . ?
